data_4077207
loop_
_publ_author_name
'Yang, Kuo-Ching'
'Chang, Chung-Cheng'
'Yeh, Charng-Sheng'
'Lee, Gene-Hsiang'
'Peng, Shie-Ming'

_publ_section_title
;
 Steric and Solvent Effects on the CO2Fixation of Magnesium Compounds
;
_journal_issue 1
_journal_name_full Organometallics
_journal_page_first 126
_journal_paper_doi 10.1021/om000735c
_journal_volume 20
_journal_year 2001
_chemical_formula_moiety 'C36 H48 O8 Mg2 Br2 '
_chemical_formula_sum 'C36 H48 Br2 Mg2 O8'
_chemical_formula_weight 817.19
_chemical_name_systematic ?
_space_group_IT_number 12
_symmetry_cell_setting monoclinic
_symmetry_space_group_name_Hall '-C 2y'
_symmetry_space_group_name_H-M 'C 1 2/m 1'
_cell_angle_alpha 90.0
_cell_angle_beta 99.79(3)
_cell_angle_gamma 90.0
_cell_formula_units_Z 4
_cell_length_a 11.436(5)
_cell_length_b 15.918(5)
_cell_length_c 12.271(3)
_cell_measurement_reflns_used 25
_cell_measurement_temperature 295
_cell_measurement_theta_max 15.50
_cell_measurement_theta_min 8.88
_cell_volume 2201.3(13)
_computing_cell_refinement 'NONIUS CAD4'
_computing_data_collection 'NONIUS CAD4'
_computing_data_reduction 'NRCVAX DATRD2'
_computing_molecular_graphics 'NRCVAX ORTEP'
_computing_publication_material 'NRCVAX TABLES'
_computing_structure_refinement 'NRCVAX LSTSQ'
_computing_structure_solution 'NRCVAX SOLVER'
_diffrn_ambient_temperature 295
_diffrn_measurement_device 'Nonius CAD-4    '
_diffrn_measurement_method 'Theta/2theta scan b/P/b '
_diffrn_radiation_monochromator graphite
_diffrn_radiation_source 'xray tube'
_diffrn_radiation_type 'Molybdenum K\a'
_diffrn_radiation_wavelength 0.71073
_diffrn_reflns_av_R_equivalents 0.096
_diffrn_reflns_limit_h_max 13
_diffrn_reflns_limit_h_min -13
_diffrn_reflns_limit_k_max 18
_diffrn_reflns_limit_k_min 0
_diffrn_reflns_limit_l_max 14
_diffrn_reflns_limit_l_min 0
_diffrn_reflns_number 2055
_diffrn_reflns_theta_max 25.00
_diffrn_reflns_theta_min 0.00
_diffrn_standards_decay_% 0.0
_diffrn_standards_interval_time 60
_diffrn_standards_number 3
_exptl_absorpt_coefficient_mu 3.78
_exptl_absorpt_correction_T_max 0.9990
_exptl_absorpt_correction_T_min 0.7352
_exptl_absorpt_correction_type empirical
_exptl_crystal_colour colorless
_exptl_crystal_density_diffrn 2.466
_exptl_crystal_density_meas ?
_exptl_crystal_description block
_exptl_crystal_F_000 1688
_exptl_crystal_size_max 0.80
_exptl_crystal_size_mid 1.00
_exptl_crystal_size_min 1.00
_refine_diff_density_max 0.42
_refine_diff_density_min -0.40
_refine_ls_extinction_coef '12475( 315)'
_refine_ls_extinction_method Larson
_refine_ls_goodness_of_fit_obs 2.14
_refine_ls_matrix_type atomblock
_refine_ls_number_parameters 141
_refine_ls_number_reflns 1313
_refine_ls_R_factor_all 0.073
_refine_ls_R_factor_obs 0.039
_refine_ls_shift/esd_max 0.002
_refine_ls_structure_factor_coef F
_refine_ls_weighting_scheme unit
_refine_ls_wR_factor_all 0.060
_refine_ls_wR_factor_obs 0.038
_reflns_number_observed 1313
_reflns_number_total 2040
_reflns_observed_criterion 'Inet > 2.0\s(Inet)'
_cod_data_source_file om000735c.cif
_cod_data_source_block compound-1
_cod_depositor_comments
;
The following automatic conversions were performed:

'_symmetry_cell_setting' value 'Monoclinic' changed to 'monoclinic'
according to /home/saulius/struct/CIF-dictionaries/cif_core.dic
dictionary named 'cif_core.dic' version 2.4.2 from 2011-04-26.

Automatic conversion script
Id: cif_fix_values 1715 2011-07-08 13:25:40Z adriana 

The following automatic conversions were performed:

'_exptl_crystal_density_meas' value 'not_measured' was changed to '?'
- the value is perceived as not measured.

Automatic conversion script
Id: cif_fix_values 3008 2015-01-20 13:52:24Z robertas 
;
_cod_original_sg_symbol_H-M 'C 2/m'
_cod_original_formula_sum 'C36 H48 O8 Mg2 Br2 '
_cod_database_code 4077207

loop_
_symmetry_equiv_pos_as_xyz
x,y,z
-x,-y,-z
1/2+x,1/2+y,z
1/2-x,1/2-y,-z
-x,y,-z
x,-y,z
1/2-x,1/2+y,-z
1/2+x,1/2-y,z

loop_
_atom_site_aniso_label
_atom_site_aniso_U_11
_atom_site_aniso_U_22
_atom_site_aniso_U_33
_atom_site_aniso_U_12
_atom_site_aniso_U_13
_atom_site_aniso_U_23
_atom_site_aniso_type_symbol
Mg 0.0377(9) 0.0572(12) 0.0386(9) 0.00000 0.0094(7) 0.00000 Mg
Br 0.1214(6) 0.0874(5) 0.0436(3) 0.00000 -0.0105(3) 0.00000 Br
O1 0.067(3) 0.083(3) 0.0511(22) 0.00000 0.0259(20) 0.00000 O
O2 0.0354(22) 0.072(3) 0.115(4) 0.00000 0.0131(23) 0.00000 O
O3 0.0609(17) 0.0565(18) 0.0668(17) 0.0036(15) 0.0172(14) -0.0006(15) O
C1 0.045(3) 0.036(3) 0.059(3) 0.00000 0.017(3) 0.00000 C
C2 0.049(3) 0.037(3) 0.040(3) 0.00000 0.0140(25) 0.00000 C
C3 0.096(5) 0.065(4) 0.048(3) 0.00000 0.004(3) 0.00000 C
C4 0.179(9) 0.078(5) 0.039(3) 0.00000 0.037(4) 0.00000 C
C5 0.115(6) 0.092(6) 0.100(6) 0.00000 0.063(5) 0.00000 C
C6 0.070(5) 0.094(6) 0.107(6) 0.00000 0.048(4) 0.00000 C
C7 0.045(4) 0.077(4) 0.064(4) 0.00000 0.024(3) 0.00000 C
C8 0.120(5) 0.068(4) 0.186(7) -0.001(4) 0.087(5) 0.020(4) C
C9 0.184(7) 0.069(4) 0.229(8) 0.025(5) 0.118(7) 0.046(5) C
C10 0.148(6) 0.069(4) 0.209(8) 0.027(4) 0.054(6) 0.018(5) C
C11 0.095(4) 0.081(4) 0.137(5) 0.026(3) 0.044(4) -0.001(4) C
C12 0.218(11) 0.079(6) 0.113(7) 0.00000 0.090(7) 0.00000 C
C13 0.131(5) 0.143(6) 0.107(5) 0.045(5) 0.029(4) 0.021(4) C
C14 0.102(4) 0.145(6) 0.109(5) -0.021(4) 0.015(4) -0.013(4) C
C15 0.166(9) 0.084(6) 0.103(6) 0.00000 0.041(6) 0.00000 C

loop_
_atom_site_label
_atom_site_fract_x
_atom_site_fract_y
_atom_site_fract_z
_atom_site_U_iso_or_equiv
_atom_site_thermal_displace_type
_atom_site_refinement_flags
_atom_site_type_symbol
Mg 0.39072(15) 0.00000 0.36202(13) 0.0442(10) Uani S Mg
Br 0.27810(8) 0.00000 0.16867(5) 0.0870(5) Uani S Br
O1 0.2897(4) 0.00000 0.4783(3) 0.065(3) Uani S O
O2 0.5618(3) 0.00000 0.3823(4) 0.074(3) Uani S O
O3 0.39668(24) 0.13205(18) 0.36766(22) 0.0606(16) Uani . O
C1 0.3312(5) 0.00000 0.5798(4) 0.046(3) Uani S C
C2 0.2451(4) 0.00000 0.6583(4) 0.041(3) Uani S C
C3 0.2838(6) 0.00000 0.7707(5) 0.070(4) Uani S C
C4 0.1962(8) 0.00000 0.8421(5) 0.097(6) Uani S C
C5 0.0801(8) 0.00000 0.7977(7) 0.097(6) Uani S C
C6 0.0437(6) 0.00000 0.6899(7) 0.087(5) Uani S C
C7 0.1256(5) 0.00000 0.6193(5) 0.060(4) Uani S C
C8 0.4803(6) 0.1786(4) 0.3187(6) 0.118(5) Uani . C
C9 0.4334(7) 0.2639(4) 0.2977(7) 0.151(7) Uani . C
C10 0.3234(6) 0.2673(4) 0.3382(7) 0.139(6) Uani . C
C11 0.2923(5) 0.1816(4) 0.3643(5) 0.101(4) Uani . C
C12 0.00000 0.1695(6) 0.00000 0.129(8) Uani S C
C13 0.1008(6) 0.2127(5) 0.0426(5) 0.126(5) Uani . C
C14 0.0992(5) 0.2970(5) 0.0404(5) 0.119(5) Uani . C
C15 0.00000 0.3389(6) 0.00000 0.115(7) Uani S C
H3 0.370 0.000 0.800 0.0833 Uiso S H
H4 0.219 0.000 0.922 0.1082 Uiso S H
H5 0.020 0.000 0.845 0.1082 Uiso S H
H6 -0.042 0.000 0.659 0.1009 Uiso S H
H7 0.098 0.000 0.539 0.0732 Uiso S H
H8a 0.558 0.180 0.367 0.1348 Uiso . H
H8b 0.494 0.153 0.251 0.1348 Uiso . H
H9a 0.423 0.278 0.220 0.1604 Uiso . H
H9b 0.489 0.306 0.335 0.1604 Uiso . H
H10a 0.331 0.303 0.404 0.1477 Uiso . H
H10b 0.263 0.293 0.284 0.1477 Uiso . H
H11a 0.227 0.161 0.308 0.1150 Uiso . H
H11b 0.262 0.179 0.434 0.1150 Uiso . H
H12 0.000 0.107 0.000 0.1395 Uiso S H
H13 0.173 0.183 0.075 0.1379 Uiso . H
H14 0.171 0.330 0.070 0.1297 Uiso . H
H15 0.000 0.402 0.000 0.1237 Uiso S H

loop_
_atom_type_symbol
_atom_type_scat_dispersion_real
_atom_type_scat_dispersion_imag
_atom_type_scat_source
C 0.002 0.002 'International Tables Vol. IV Table 2.2B'
H 0.000 0.000 'International Tables Vol. IV Table 2.2B'
O 0.008 0.006 'International Tables Vol. IV Table 2.2B'
Mg 0.042 0.036 'International Tables Vol. IV Table 2.2B'
Br -0.374 2.456 'International Tables Vol. IV Table 2.2B'

loop_
_geom_angle_atom_site_label_1
_geom_angle_atom_site_label_2
_geom_angle_atom_site_label_3
_geom_angle
Br Mg O1 114.45(14)
Br Mg O2 118.02(17)
Br Mg O3 92.28(9)
Br Mg O3a 92.28(9)
O1 Mg O2 127.52(21)
O1 Mg O3 89.76(9)
O1 Mg O3a 89.76(9)
O2 Mg O3 88.24(9)
O2 Mg O3a 88.24(9)
O3 Mg O3a 175.18(14)
Mg O1 C1 123.1(4)
Mg O2 C1b 165.5(4)
Mg O3 C8 121.8(3)
Mg O3 C11 122.0(3)
C8 O3 C11 108.6(4)
O1 C1 O2b 123.9(5)
O1 C1 C2 117.6(5)
O2b C1 C2 118.6(5)
C1 C2 C3 120.9(5)
C1 C2 C7 120.2(5)
C3 C2 C7 118.9(5)
C2 C3 C4 118.2(6)
C3 C4 C5 119.6(6)
C4 C5 C6 121.8(7)
C5 C6 C7 119.9(7)
C2 C7 C6 121.6(6)
O3 C8 C9 107.7(5)
C8 C9 C10 106.9(5)
C9 C10 C11 107.6(5)
O3 C11 C10 106.8(5)
C13 C12 C13c 119.6(7)
C12 C13 C14 119.2(6)
C13 C14 C15 120.9(6)
C14 C15 C14c 120.2(8)

loop_
_geom_bond_atom_site_label_1
_geom_bond_atom_site_label_2
_geom_bond_distance
Mg Br 2.4997(20)
Mg O1 1.983(4)
Mg O2 1.930(4)
Mg O3 2.104(3)
Mg O3a 2.104(3)
O1 C1 1.255(7)
O2 C1b 1.233(7)
O3 C8 1.422(6)
O3 C11 1.425(6)
C1 O2b 1.233(7)
C1 C2 1.490(7)
C2 C3 1.374(7)
C2 C7 1.370(8)
C3 C4 1.439(10)
C4 C5 1.347(13)
C5 C6 1.318(12)
C6 C7 1.380(8)
C8 C9 1.465(8)
C9 C10 1.430(10)
C10 C11 1.458(9)
C12 C13 1.367(9)
C12 C13c 1.367(9)
C13 C14 1.343(11)
C14 C15 1.336(8)
C15 C14c 1.336(8)
